data_7043024
loop_
_publ_author_name
'Hill, Anthony'
'Ward, Jas S.'

_publ_section_title
;
 Synthetic and Structural Studies of Phosphine Coordinated Boronium Salts
;
_journal_name_full 'Dalton Trans.'
_journal_paper_doi 10.1039/C7DT01023K
_journal_year 2017
_chemical_compound_source 'Research School of Chemistry'
_chemical_formula_moiety 'C24 H48 B1 P2, Br1'
_chemical_formula_sum 'C24 H48 B Br P2'
_chemical_formula_weight 489.31
_space_group_IT_number 2
_symmetry_cell_setting triclinic
_symmetry_space_group_name_Hall '-P 1'
_symmetry_space_group_name_H-M 'P -1'
_atom_sites_solution_hydrogens difmap
_atom_sites_solution_primary direct
_audit_update_record
;
2013-06-07 deposited with the CCDC.
2017-05-12 downloaded from the CCDC.
;
_cell_angle_alpha 117.0693(11)
_cell_angle_beta 109.9315(14)
_cell_angle_gamma 96.4193(13)
_cell_formula_units_Z 2
_cell_length_a 11.1026(3)
_cell_length_b 12.0068(3)
_cell_length_c 12.5924(3)
_cell_measurement_reflns_used 18303
_cell_measurement_temperature 200
_cell_measurement_theta_max 28
_cell_measurement_theta_min 2.55
_cell_volume 1331.87(7)
_computing_cell_refinement 'DENZO/SCALEPACK (Otwinowski & Minor, 1997)'
_computing_data_collection 'COLLECT (Nonius, 2001).'
_computing_data_reduction 'DENZO/SCALEPACK (Otwinowski & Minor, 1997)'
_computing_molecular_graphics 'Ortep-3 for windows (Farrugia, 1997)'
_computing_publication_material 'CRYSTALS (Betteridge et al., 2003)'
_computing_structure_refinement 'CRYSTALS (Betteridge et al., 2003)'
_computing_structure_solution 'SIR92 (Altomare et al., 1994)'
_diffrn_ambient_temperature 200
_diffrn_measured_fraction_theta_full 0.998
_diffrn_measured_fraction_theta_max 0.994
_diffrn_measurement_device Area
_diffrn_measurement_device_type 'Nonius KappaCCD'
_diffrn_measurement_method \w
_diffrn_radiation_monochromator graphite
_diffrn_radiation_type 'Mo K\a'
_diffrn_radiation_wavelength 0.71073
_diffrn_reflns_av_R_equivalents 0.055
_diffrn_reflns_limit_h_max 14
_diffrn_reflns_limit_h_min -14
_diffrn_reflns_limit_k_max 15
_diffrn_reflns_limit_k_min -15
_diffrn_reflns_limit_l_max 16
_diffrn_reflns_limit_l_min -16
_diffrn_reflns_number 29869
_diffrn_reflns_theta_full 27.001
_diffrn_reflns_theta_max 27.552
_diffrn_reflns_theta_min 2.651
_diffrn_standards_number 0
_exptl_absorpt_coefficient_mu 1.672
_exptl_absorpt_correction_T_max 0.811
_exptl_absorpt_correction_T_min 0.652
_exptl_absorpt_correction_type integration
_exptl_absorpt_process_details
;
Gaussian integration (Coppens, 1970)
;
_exptl_crystal_colour colourless
_exptl_crystal_density_diffrn 1.220
_exptl_crystal_density_method 'not measured'
_exptl_crystal_description block
_exptl_crystal_F_000 524
_exptl_crystal_size_max 0.360
_exptl_crystal_size_mid 0.240
_exptl_crystal_size_min 0.230
_refine_diff_density_max 0.46
_refine_diff_density_min -0.61
_refine_ls_extinction_coef 80(10)
_refine_ls_extinction_method 'Larson (1970), Equation 22'
_refine_ls_goodness_of_fit_ref 0.9794
_refine_ls_hydrogen_treatment constr
_refine_ls_matrix_type full
_refine_ls_number_parameters 254
_refine_ls_number_reflns 6108
_refine_ls_number_restraints 0
_refine_ls_R_factor_all 0.0448
_refine_ls_R_factor_gt 0.0329
_refine_ls_shift/su_max 0.0005369
_refine_ls_shift/su_mean 0.0000199
_refine_ls_structure_factor_coef Fsqd
_refine_ls_weighting_details
;
 Method= Modified Sheldrick 
 w=1/[\s^2^(F^2^) + ( 0.03P)^2^ + 0.65P] 
 ,where P=(max(Fo^2^,0) + 2Fc^2^)/3 
;
_refine_ls_weighting_scheme calc
_refine_ls_wR_factor_all 0.0764
_refine_ls_wR_factor_gt 0.0717
_refine_ls_wR_factor_ref 0.0764
_reflns_limit_h_max 13
_reflns_limit_h_min -14
_reflns_limit_k_max 13
_reflns_limit_k_min -15
_reflns_limit_l_max 16
_reflns_limit_l_min 0
_reflns_number_gt 5022
_reflns_number_total 6125
_reflns_threshold_expression I>2.0\s(I)
_oxford_diffrn_Wilson_B_factor 2.84
_oxford_diffrn_Wilson_scale 4.28
_oxford_refine_ls_r_factor_ref 0.0448
_oxford_refine_ls_scale 0.5789(8)
_oxford_reflns_number_all 6108
_oxford_reflns_threshold_expression_ref I>-10.0\s(I)
_cod_data_source_file c7dt01023k2.cif
_cod_data_source_block 1
_cod_depositor_comments
;
The following automatic conversions were performed:

'_symmetry_cell_setting' value 'Triclinic' changed to 'triclinic'
according to
/home/data/users/saulius/crontab/automatic-downloads/rss-feeds/RSC/lib/dictionaries/cif_core.dic
dictionary named 'cif_core.dic' version 2.4.2 from 2011-04-26.

'_atom_sites_solution_primary' value 'Direct' changed to 'direct'
according to
/home/data/users/saulius/crontab/automatic-downloads/rss-feeds/RSC/lib/dictionaries/cif_core.dic
dictionary named 'cif_core.dic' version 2.4.2 from 2011-04-26.

Automatic conversion script
Id: cif_fix_values 4973 2017-02-22 13:04:09Z antanas 
;
_cod_original_sg_symbol_H-M 'P -1 '
_cod_original_formula_sum 'C24 H48 B1 Br1 P2'
_cod_database_code 7043024

loop_
_symmetry_equiv_pos_as_xyz
x,y,z
-x,-y,-z

loop_
_atom_site_label
_atom_site_type_symbol
_atom_site_fract_x
_atom_site_fract_y
_atom_site_fract_z
_atom_site_U_iso_or_equiv
_atom_site_occupancy
_atom_site_adp_type
_atom_site_refinement_flags_posn
B1 B 0.4771(2) 0.0649(2) 0.2341(2) 0.0323 1.0000 Uani .
Br1 Br 0.15743(2) 0.32247(2) 0.27157(2) 0.0429 1.0000 Uani .
P1 P 0.53944(5) 0.24170(4) 0.38606(4) 0.0276 1.0000 Uani .
P2 P 0.28893(4) 0.01182(4) 0.11281(4) 0.0267 1.0000 Uani .
C11 C 0.72079(17) 0.29750(17) 0.48956(17) 0.0290 1.0000 Uani .
C12 C 0.7995(2) 0.2990(2) 0.4107(2) 0.0414 1.0000 Uani .
C13 C 0.9518(2) 0.3494(3) 0.5001(2) 0.0517 1.0000 Uani .
C14 C 0.9919(2) 0.2708(3) 0.5640(2) 0.0535 1.0000 Uani .
C15 C 0.9122(2) 0.2685(3) 0.6404(2) 0.0531 1.0000 Uani .
C16 C 0.7602(2) 0.2154(2) 0.5511(2) 0.0438 1.0000 Uani .
C21 C 0.44504(18) 0.26796(18) 0.48411(18) 0.0314 1.0000 Uani .
C22 C 0.5135(2) 0.40219(19) 0.6147(2) 0.0413 1.0000 Uani .
C23 C 0.4216(2) 0.4282(2) 0.6838(2) 0.0480 1.0000 Uani .
C24 C 0.3857(2) 0.3197(2) 0.7084(2) 0.0474 1.0000 Uani .
C25 C 0.3189(2) 0.1857(2) 0.5789(3) 0.0533 1.0000 Uani .
C26 C 0.4087(2) 0.1570(2) 0.5067(2) 0.0453 1.0000 Uani .
C31 C 0.26443(18) 0.05492(17) -0.01281(17) 0.0303 1.0000 Uani .
C32 C 0.34584(19) 0.19867(19) 0.04834(19) 0.0351 1.0000 Uani .
C33 C 0.3251(2) 0.2305(2) -0.0598(2) 0.0427 1.0000 Uani .
C34 C 0.1757(2) 0.2012(2) -0.1430(2) 0.0438 1.0000 Uani .
C35 C 0.0961(2) 0.0584(2) -0.2030(2) 0.0440 1.0000 Uani .
C36 C 0.11426(19) 0.0262(2) -0.0957(2) 0.0382 1.0000 Uani .
C41 C 0.20998(17) -0.16613(17) 0.02644(17) 0.0290 1.0000 Uani .
C42 C 0.2853(2) -0.24078(19) -0.0485(2) 0.0411 1.0000 Uani .
C43 C 0.2167(3) -0.3896(2) -0.1232(2) 0.0498 1.0000 Uani .
C44 C 0.2070(2) -0.4318(2) -0.0287(2) 0.0513 1.0000 Uani .
C45 C 0.1327(3) -0.3573(2) 0.0461(2) 0.0546 1.0000 Uani .
C46 C 0.2001(2) -0.2081(2) 0.1215(2) 0.0443 1.0000 Uani .
H1 H 0.5334 0.0519 0.1727 0.0500 1.0000 Uiso R
H2 H 0.4862 0.0009 0.2779 0.0500 1.0000 Uiso R
H11 H 0.5200 0.3242 0.3450 0.0500 1.0000 Uiso R
H21 H 0.2131 0.0690 0.1763 0.0500 1.0000 Uiso R
H111 H 0.7443 0.3894 0.5625 0.0344 1.0000 Uiso R
H121 H 0.7757 0.2090 0.3355 0.0505 1.0000 Uiso R
H122 H 0.7746 0.3570 0.3766 0.0504 1.0000 Uiso R
H131 H 0.9748 0.4422 0.5712 0.0623 1.0000 Uiso R
H132 H 1.0011 0.3462 0.4485 0.0625 1.0000 Uiso R
H141 H 1.0900 0.3102 0.6250 0.0633 1.0000 Uiso R
H142 H 0.9734 0.1784 0.4949 0.0637 1.0000 Uiso R
H151 H 0.9383 0.2142 0.6785 0.0661 1.0000 Uiso R
H152 H 0.9358 0.3613 0.7124 0.0666 1.0000 Uiso R
H161 H 0.7097 0.2175 0.6034 0.0534 1.0000 Uiso R
H162 H 0.7370 0.1232 0.4782 0.0529 1.0000 Uiso R
H211 H 0.3592 0.2739 0.4314 0.0364 1.0000 Uiso R
H221 H 0.5320 0.4721 0.5952 0.0504 1.0000 Uiso R
H222 H 0.5973 0.3995 0.6738 0.0504 1.0000 Uiso R
H231 H 0.3363 0.4287 0.6223 0.0583 1.0000 Uiso R
H232 H 0.4653 0.5133 0.7675 0.0583 1.0000 Uiso R
H241 H 0.4685 0.3175 0.7673 0.0564 1.0000 Uiso R
H242 H 0.3254 0.3359 0.7514 0.0560 1.0000 Uiso R
H251 H 0.3004 0.1157 0.5974 0.0657 1.0000 Uiso R
H252 H 0.2333 0.1856 0.5197 0.0654 1.0000 Uiso R
H261 H 0.4921 0.1513 0.5620 0.0564 1.0000 Uiso R
H262 H 0.3601 0.0720 0.4193 0.0566 1.0000 Uiso R
H311 H 0.2987 -0.0037 -0.0726 0.0372 1.0000 Uiso R
H321 H 0.3160 0.2566 0.1116 0.0426 1.0000 Uiso R
H322 H 0.4419 0.2123 0.0965 0.0423 1.0000 Uiso R
H331 H 0.3601 0.1745 -0.1199 0.0513 1.0000 Uiso R
H332 H 0.3736 0.3248 -0.0196 0.0517 1.0000 Uiso R
H341 H 0.1643 0.2187 -0.2147 0.0532 1.0000 Uiso R
H342 H 0.1384 0.2586 -0.0858 0.0526 1.0000 Uiso R
H351 H 0.1287 0.0006 -0.2640 0.0530 1.0000 Uiso R
H352 H -0.0005 0.0422 -0.2537 0.0533 1.0000 Uiso R
H361 H 0.0682 -0.0658 -0.1353 0.0464 1.0000 Uiso R
H362 H 0.0796 0.0827 -0.0360 0.0461 1.0000 Uiso R
H411 H 0.1190 -0.1869 -0.0392 0.0356 1.0000 Uiso R
H421 H 0.2856 -0.2153 -0.1134 0.0498 1.0000 Uiso R
H422 H 0.3776 -0.2178 0.0177 0.0494 1.0000 Uiso R
H431 H 0.1233 -0.4126 -0.1908 0.0592 1.0000 Uiso R
H432 H 0.2694 -0.4363 -0.1662 0.0600 1.0000 Uiso R
H441 H 0.1600 -0.5268 -0.0780 0.0588 1.0000 Uiso R
H442 H 0.2983 -0.4131 0.0359 0.0595 1.0000 Uiso R
H451 H 0.1314 -0.3842 0.1082 0.0675 1.0000 Uiso R
H452 H 0.0395 -0.3807 -0.0192 0.0674 1.0000 Uiso R
H461 H 0.2922 -0.1860 0.1885 0.0532 1.0000 Uiso R
H462 H 0.1466 -0.1628 0.1640 0.0532 1.0000 Uiso R

loop_
_atom_site_aniso_label
_atom_site_aniso_U_11
_atom_site_aniso_U_22
_atom_site_aniso_U_33
_atom_site_aniso_U_23
_atom_site_aniso_U_13
_atom_site_aniso_U_12
B1 0.0277(10) 0.0284(10) 0.0271(10) 0.0090(8) 0.0062(8) 0.0081(8)
Br1 0.03387(12) 0.03471(12) 0.04445(13) 0.01301(9) 0.01250(9) 0.00940(8)
P1 0.0275(2) 0.0244(2) 0.0240(2) 0.01020(18) 0.00776(18) 0.00808(18)
P2 0.0240(2) 0.0249(2) 0.0250(2) 0.01030(18) 0.00863(18) 0.00677(17)
C11 0.0255(8) 0.0270(9) 0.0242(9) 0.0088(7) 0.0082(7) 0.0039(7)
C12 0.0375(11) 0.0504(12) 0.0332(10) 0.0208(9) 0.0159(9) 0.0081(9)
C13 0.0339(11) 0.0670(15) 0.0421(12) 0.0208(11) 0.0198(10) 0.0023(10)
C14 0.0301(11) 0.0651(15) 0.0458(13) 0.0186(11) 0.0117(10) 0.0144(10)
C15 0.0288(10) 0.0790(17) 0.0512(14) 0.0409(13) 0.0092(10) 0.0145(11)
C16 0.0306(10) 0.0553(13) 0.0489(12) 0.0350(11) 0.0113(9) 0.0109(9)
C21 0.0265(9) 0.0297(9) 0.0312(9) 0.0127(8) 0.0101(8) 0.0100(7)
C22 0.0489(12) 0.0304(10) 0.0386(11) 0.0115(9) 0.0245(10) 0.0068(9)
C23 0.0553(13) 0.0360(11) 0.0422(12) 0.0095(9) 0.0283(11) 0.0074(10)
C24 0.0415(12) 0.0591(14) 0.0470(13) 0.0282(11) 0.0254(10) 0.0152(10)
C25 0.0536(14) 0.0419(12) 0.0750(17) 0.0286(12) 0.0430(13) 0.0136(11)
C26 0.0471(12) 0.0322(10) 0.0599(14) 0.0205(10) 0.0330(11) 0.0117(9)
C31 0.0289(9) 0.0292(9) 0.0279(9) 0.0133(7) 0.0101(7) 0.0090(7)
C32 0.0299(9) 0.0364(10) 0.0345(10) 0.0196(8) 0.0101(8) 0.0044(8)
C33 0.0377(11) 0.0473(12) 0.0456(12) 0.0305(10) 0.0147(10) 0.0073(9)
C34 0.0411(11) 0.0506(12) 0.0479(12) 0.0346(11) 0.0153(10) 0.0167(10)
C35 0.0384(11) 0.0441(12) 0.0382(11) 0.0223(10) 0.0045(9) 0.0126(9)
C36 0.0295(9) 0.0342(10) 0.0406(11) 0.0208(9) 0.0049(8) 0.0045(8)
C41 0.0250(8) 0.0248(8) 0.0276(9) 0.0104(7) 0.0076(7) 0.0037(7)
C42 0.0486(12) 0.0318(10) 0.0398(11) 0.0126(9) 0.0259(10) 0.0109(9)
C43 0.0608(14) 0.0269(10) 0.0442(12) 0.0069(9) 0.0226(11) 0.0119(10)
C44 0.0548(14) 0.0270(10) 0.0503(13) 0.0160(10) 0.0083(11) 0.0080(10)
C45 0.0722(16) 0.0346(11) 0.0547(14) 0.0230(11) 0.0304(13) 0.0040(11)
C46 0.0604(14) 0.0324(10) 0.0413(12) 0.0172(9) 0.0291(11) 0.0084(10)

loop_
_atom_type_symbol
_atom_type_scat_dispersion_real
_atom_type_scat_dispersion_imag
_atom_type_scat_Cromer_Mann_a1
_atom_type_scat_Cromer_Mann_b1
_atom_type_scat_Cromer_Mann_a2
_atom_type_scat_Cromer_Mann_b2
_atom_type_scat_Cromer_Mann_a3
_atom_type_scat_Cromer_Mann_b3
_atom_type_scat_Cromer_Mann_a4
_atom_type_scat_Cromer_Mann_b4
_atom_type_scat_Cromer_Mann_c
_atom_type_scat_source
C 0.0033 0.0016 2.3100 20.8439 1.0200 10.2075 1.5886 0.5687 0.8650 51.6512 0.2156 'International Tables Vol C 4.2.6.8 and 6.1.1.4'
H 0.0000 0.0000 0.4930 10.5109 0.3229 26.1257 0.1402 3.1424 0.0408 57.7998 0.0030 'International Tables Vol C 4.2.6.8 and 6.1.1.4'
B 0.0013 0.0007 2.0545 23.2185 1.3326 1.0210 1.0979 60.3498 0.7068 0.1403 -0.1932 'International Tables Vol C 4.2.6.8 and 6.1.1.4'
Br -0.2901 2.4595 17.1789 2.1723 5.2358 16.5796 5.6377 0.2609 3.9851 41.4328 2.9557 'International Tables Vol C 4.2.6.8 and 6.1.1.4'
P 0.1023 0.0942 6.4345 1.9067 4.1791 27.1570 1.7800 0.5260 1.4908 68.1645 1.1149 'International Tables Vol C 4.2.6.8 and 6.1.1.4'

loop_
_exptl_crystal_face_index_h
_exptl_crystal_face_index_k
_exptl_crystal_face_index_l
_exptl_crystal_face_perp_dist
1 0 0 0.110
-1 0 0 0.220
0 0 -1 0.120
-1 0 2 0.050
1 -7 8 0.095
-2 8 -7 0.130
1 1 -2 0.110
-1 -7 8 0.090
7 -1 -6 0.135
1 4 0 0.051

loop_
_geom_angle_atom_site_label_1
_geom_angle_atom_site_label_2
_geom_angle_atom_site_label_3
_geom_angle
_geom_angle_publ_flag
P1 B1 P2 112.42(10) yes
P1 B1 H1 113.4 no
P2 B1 H1 105.4 no
P1 B1 H2 104.1 no
P2 B1 H2 107.7 no
H1 B1 H2 113.9 no
B1 P1 C11 112.03(8) yes
B1 P1 C21 114.47(9) yes
C11 P1 C21 111.70(8) yes
B1 P1 H11 109.3 no
C11 P1 H11 105.3 no
C21 P1 H11 103.3 no
B1 P2 C31 113.16(9) yes
B1 P2 C41 110.92(9) yes
C31 P2 C41 107.77(8) yes
B1 P2 H21 112.9 no
C31 P2 H21 105.7 no
C41 P2 H21 105.9 no
P1 C11 C12 110.82(12) yes
P1 C11 C16 112.06(13) yes
C12 C11 C16 111.11(16) yes
P1 C11 H111 106.5 no
C12 C11 H111 107.9 no
C16 C11 H111 108.2 no
C11 C12 C13 110.16(16) yes
C11 C12 H121 109.7 no
C13 C12 H121 108.6 no
C11 C12 H122 108.5 no
C13 C12 H122 110.3 no
H121 C12 H122 109.5 no
C12 C13 C14 111.94(19) yes
C12 C13 H131 107.4 no
C14 C13 H131 108.5 no
C12 C13 H132 109.8 no
C14 C13 H132 109.9 no
H131 C13 H132 109.2 no
C13 C14 C15 111.31(18) yes
C13 C14 H141 109.1 no
C15 C14 H141 109.8 no
C13 C14 H142 109.9 no
C15 C14 H142 107.7 no
H141 C14 H142 109.0 no
C14 C15 C16 111.18(19) yes
C14 C15 H151 109.5 no
C16 C15 H151 110.3 no
C14 C15 H152 106.6 no
C16 C15 H152 108.8 no
H151 C15 H152 110.3 no
C15 C16 C11 110.20(17) yes
C15 C16 H161 110.1 no
C11 C16 H161 109.8 no
C15 C16 H162 108.7 no
C11 C16 H162 108.5 no
H161 C16 H162 109.6 no
P1 C21 C22 111.64(13) yes
P1 C21 C26 115.38(13) yes
C22 C21 C26 111.67(17) yes
P1 C21 H211 104.9 no
C22 C21 H211 105.1 no
C26 C21 H211 107.3 no
C21 C22 C23 109.77(16) yes
C21 C22 H221 109.1 no
C23 C22 H221 109.9 no
C21 C22 H222 108.4 no
C23 C22 H222 107.6 no
H221 C22 H222 112.0 no
C22 C23 C24 111.18(18) yes
C22 C23 H231 107.0 no
C24 C23 H231 108.3 no
C22 C23 H232 110.0 no
C24 C23 H232 110.2 no
H231 C23 H232 110.1 no
C23 C24 C25 110.95(19) yes
C23 C24 H241 108.9 no
C25 C24 H241 108.2 no
C23 C24 H242 111.0 no
C25 C24 H242 109.5 no
H241 C24 H242 108.3 no
C24 C25 C26 111.39(18) yes
C24 C25 H251 109.8 no
C26 C25 H251 109.1 no
C24 C25 H252 109.0 no
C26 C25 H252 107.9 no
H251 C25 H252 109.7 no
C25 C26 C21 109.91(17) yes
C25 C26 H261 108.9 no
C21 C26 H261 109.0 no
C25 C26 H262 109.8 no
C21 C26 H262 109.4 no
H261 C26 H262 109.8 no
P2 C31 C32 112.01(12) yes
P2 C31 C36 111.30(13) yes
C32 C31 C36 111.17(15) yes
P2 C31 H311 105.6 no
C32 C31 H311 108.5 no
C36 C31 H311 108.0 no
C31 C32 C33 110.58(16) yes
C31 C32 H321 108.6 no
C33 C32 H321 110.0 no
C31 C32 H322 109.0 no
C33 C32 H322 110.0 no
H321 C32 H322 108.6 no
C32 C33 C34 111.33(17) yes
C32 C33 H331 108.9 no
C34 C33 H331 107.7 no
C32 C33 H332 110.4 no
C34 C33 H332 109.0 no
H331 C33 H332 109.6 no
C33 C34 C35 110.92(17) yes
C33 C34 H341 110.0 no
C35 C34 H341 109.7 no
C33 C34 H342 109.6 no
C35 C34 H342 107.9 no
H341 C34 H342 108.8 no
C34 C35 C36 111.31(17) yes
C34 C35 H351 108.6 no
C36 C35 H351 109.0 no
C34 C35 H352 109.7 no
C36 C35 H352 109.5 no
H351 C35 H352 108.7 no
C31 C36 C35 110.32(16) yes
C31 C36 H361 108.2 no
C35 C36 H361 110.5 no
C31 C36 H362 108.0 no
C35 C36 H362 108.9 no
H361 C36 H362 110.9 no
P2 C41 C42 110.75(12) yes
P2 C41 C46 111.65(12) yes
C42 C41 C46 111.12(16) yes
P2 C41 H411 106.4 no
C42 C41 H411 107.7 no
C46 C41 H411 109.0 no
C41 C42 C43 110.43(17) yes
C41 C42 H421 109.3 no
C43 C42 H421 109.1 no
C41 C42 H422 107.5 no
C43 C42 H422 109.0 no
H421 C42 H422 111.5 no
C42 C43 C44 110.94(18) yes
C42 C43 H431 108.7 no
C44 C43 H431 108.6 no
C42 C43 H432 109.5 no
C44 C43 H432 108.5 no
H431 C43 H432 110.6 no
C43 C44 C45 110.88(18) yes
C43 C44 H441 110.2 no
C45 C44 H441 109.4 no
C43 C44 H442 109.2 no
C45 C44 H442 108.6 no
H441 C44 H442 108.5 no
C44 C45 C46 111.31(19) yes
C44 C45 H451 108.7 no
C46 C45 H451 109.9 no
C44 C45 H452 108.0 no
C46 C45 H452 109.0 no
H451 C45 H452 109.8 no
C45 C46 C41 110.37(17) yes
C45 C46 H461 108.0 no
C41 C46 H461 108.9 no
C45 C46 H462 109.4 no
C41 C46 H462 109.3 no
H461 C46 H462 111.0 no

loop_
_geom_bond_atom_site_label_1
_geom_bond_atom_site_label_2
_geom_bond_distance
_geom_bond_publ_flag
B1 P1 1.928(2) yes
B1 P2 1.935(2) yes
B1 H1 1.120 no
B1 H2 1.127 no
P1 C11 1.8210(17) yes
P1 C21 1.8233(19) yes
P1 H11 1.316 no
P2 C31 1.8241(18) yes
P2 C41 1.8255(17) yes
P2 H21 1.381 no
C11 C12 1.534(3) yes
C11 C16 1.524(3) yes
C11 H111 0.989 no
C12 C13 1.532(3) yes
C12 H121 0.984 no
C12 H122 0.990 no
C13 C14 1.509(3) yes
C13 H131 0.991 no
C13 H132 0.974 no
C14 C15 1.520(3) yes
C14 H141 0.991 no
C14 H142 0.989 no
C15 C16 1.527(3) yes
C15 H151 0.986 no
C15 H152 0.993 no
C16 H161 0.995 no
C16 H162 0.992 no
C21 C22 1.530(3) yes
C21 C26 1.524(3) yes
C21 H211 0.990 no
C22 C23 1.526(3) yes
C22 H221 0.995 no
C22 H222 0.989 no
C23 C24 1.511(3) yes
C23 H231 1.001 no
C23 H232 0.975 no
C24 C25 1.523(3) yes
C24 H241 0.977 no
C24 H242 0.980 no
C25 C26 1.533(3) yes
C25 H251 0.988 no
C25 H252 0.986 no
C26 H261 0.982 no
C26 H262 0.996 no
C31 C32 1.535(3) yes
C31 C36 1.532(2) yes
C31 H311 0.990 no
C32 C33 1.528(3) yes
C32 H321 0.978 no
C32 H322 0.980 no
C33 C34 1.524(3) yes
C33 H331 0.985 no
C33 H332 0.992 no
C34 C35 1.522(3) yes
C34 H341 0.988 no
C34 H342 0.990 no
C35 C36 1.524(3) yes
C35 H351 0.982 no
C35 H352 0.984 no
C36 H361 0.964 no
C36 H362 0.983 no
C41 C42 1.526(3) yes
C41 C46 1.525(3) yes
C41 H411 0.976 no
C42 C43 1.528(3) yes
C42 H421 0.995 no
C42 H422 0.983 no
C43 C44 1.519(3) yes
C43 H431 0.998 no
C43 H432 0.982 no
C44 C45 1.516(3) yes
C44 H441 0.979 no
C44 H442 0.980 no
C45 C46 1.529(3) yes
C45 H451 0.975 no
C45 H452 0.985 no
C46 H461 0.988 no
C46 H462 0.979 no
